data_2013416
loop_
_publ_author_name
'Johny Wehbe'
'Val\'erie Rolland'
'Jean Martinez'
'Marc Rolland'

_publ_section_title
;
 An intermediate in a new synthesis approach to \b-substituted
 \b-hydroxyaspartame
;
_journal_issue 8
_journal_name_full 'Acta Crystallographica Section C'
_journal_page_first o473
_journal_page_last o475
_journal_paper_doi 10.1107/S0108270103014057
_journal_volume 59
_journal_year 2003
_chemical_formula_iupac 'C21 H34 Br N O6'
_chemical_formula_moiety 'C21 H34 Br N O6'
_chemical_formula_sum 'C21 H34 Br N O6'
_chemical_formula_weight 476.39
_chemical_name_systematic
;
(2'R,3'R,5'R,2S,3S)-3-bromomethyl-3-hydroxy-2-[(2'-hydroxy-2',6',6'-
trimethylbicyclo[3.1.1]hept-3'-ylidene)amino]succinic acid
;
_space_group_IT_number 4
_symmetry_cell_setting monoclinic
_symmetry_space_group_name_Hall 'P 2yb'
_symmetry_space_group_name_H-M 'P 1 21 1'
_atom_sites_solution_hydrogens geom
_atom_sites_solution_primary direct
_atom_sites_solution_secondary difmap
_cell_angle_alpha 90.00
_cell_angle_beta 118.031(5)
_cell_angle_gamma 90.00
_cell_formula_units_Z 2
_cell_length_a 11.546(2)
_cell_length_b 10.321(3)
_cell_length_c 11.594(4)
_cell_measurement_reflns_used 24309
_cell_measurement_temperature 293(2)
_cell_measurement_theta_max 28.58
_cell_measurement_theta_min 3.52
_cell_volume 1219.5(6)
_computing_cell_refinement 'HKL Scalepack (Otwinowski & Minor, 1997)'
_computing_data_collection 'KappaCCD Software (Nonius, 1997)'
_computing_data_reduction 'Denzo (Otwinowski & Minor, 1997) and Scalepack'
_computing_molecular_graphics 'OrtepII (Johnson, 1976), Platon (Spek, 2001)'
_computing_publication_material 'MaXus (Mackay et al., 1999)'
_computing_structure_refinement 'SHELXL97 (Sheldrick, 1997)'
_computing_structure_solution 'SIR92 (Altomare et al., 1994)'
_diffrn_ambient_temperature 293(2)
_diffrn_measured_fraction_theta_full 0.999
_diffrn_measured_fraction_theta_max 0.999
_diffrn_measurement_device 'Nonius KappaCCD area-detector'
_diffrn_measurement_method \f-scan
_diffrn_radiation_source 'X-ray tube'
_diffrn_radiation_type MoK\a
_diffrn_radiation_wavelength 0.71073
_diffrn_reflns_av_R_equivalents 0.046
_diffrn_reflns_limit_h_max 14
_diffrn_reflns_limit_h_min -15
_diffrn_reflns_limit_k_max 13
_diffrn_reflns_limit_k_min -13
_diffrn_reflns_limit_l_max 15
_diffrn_reflns_limit_l_min -14
_diffrn_reflns_number 24309
_diffrn_reflns_theta_full 28.58
_diffrn_reflns_theta_max 28.58
_diffrn_reflns_theta_min 3.52
_diffrn_standards_decay_% 0
_diffrn_standards_interval_count 0
_diffrn_standards_interval_time 0
_diffrn_standards_number 0
_exptl_absorpt_coefficient_mu 1.718
_exptl_absorpt_correction_T_max 0.709
_exptl_absorpt_correction_T_min 0.487
_exptl_absorpt_correction_type multi-scan
_exptl_absorpt_process_details '(SORTAV; Blessing, 1995)'
_exptl_crystal_colour Colourless
_exptl_crystal_density_diffrn 1.297
_exptl_crystal_density_method 'not measured'
_exptl_crystal_description Prism
_exptl_crystal_F_000 500
_exptl_crystal_size_max 0.50
_exptl_crystal_size_mid 0.40
_exptl_crystal_size_min 0.20
_refine_diff_density_max 0.714
_refine_diff_density_min -0.574
_refine_ls_extinction_method none
_refine_ls_goodness_of_fit_ref 1.052
_refine_ls_hydrogen_treatment constr
_refine_ls_matrix_type full
_refine_ls_number_parameters 281
_refine_ls_number_reflns 2981
_refine_ls_number_restraints 28
_refine_ls_restrained_S_all 1.050
_refine_ls_R_factor_all 0.0598
_refine_ls_R_factor_gt 0.0458
_refine_ls_shift/su_max 0.000
_refine_ls_shift/su_mean 0.000
_refine_ls_structure_factor_coef Fsqd
_refine_ls_weighting_details 'calc w=1/[\s^2^(Fo^2^)+(0.0432P)^2^+0.5864P] where P=(Fo^2^+2Fc^2^)/3'
_refine_ls_weighting_scheme calc
_refine_ls_wR_factor_gt 0.1087
_refine_ls_wR_factor_ref 0.1194
_reflns_number_gt 2981
_reflns_number_total 3231
_reflns_threshold_expression I>2\s(I)
_cod_data_source_file dn1023.cif
_cod_data_source_block IIb
_cod_depositor_comments
;
The following automatic conversions were performed:
'_symmetry_cell_setting' value 'Monoclinic' changed to 'monoclinic'
according to '/home/saulius/struct/CIF-dictionaries/cif_core.dic'
dictionary named 'cif_core.dic' version 2.4.1 from 2010-06-29.

Automatic conversion script
Id: cif_fix_enum 1527 2010-12-29 10:47:43Z saulius 

The following automatic conversions were performed:

'_symmetry_cell_setting' value 'Monoclinic' changed to 'monoclinic'
according to /home/saulius/struct/CIF-dictionaries/cif_core.dic
dictionary named 'cif_core.dic' version 2.4.1 from 2010-06-29.

Automatic conversion script
Id: cif_fix_values 1715 2011-07-08 13:25:40Z adriana 
;
_cod_original_cell_volume 1219.6(6)
_cod_original_sg_symbol_H-M 'P 21'
_cod_database_code 2013416
_cod_database_fobs_code 2013416

loop_
_symmetry_equiv_pos_as_xyz
+X,+Y,+Z
'-X,+Y+ 1/2,-Z'

loop_
_atom_site_label
_atom_site_fract_x
_atom_site_fract_y
_atom_site_fract_z
_atom_site_U_iso_or_equiv
_atom_site_adp_type
_atom_site_calc_flag
_atom_site_refinement_flags
_atom_site_occupancy
_atom_site_disorder_assembly
_atom_site_disorder_group
_atom_site_type_symbol
Br1 0.46929(4) 0.35065(4) 0.34258(4) 0.07121(14) Uani d . 1 . . Br
O1 0.2960(2) 0.8565(3) 0.0505(2) 0.0631(6) Uani d . 1 . . O
O1' 0.4913(3) 0.7588(3) 0.1672(3) 0.0775(8) Uani d . 1 . . O
O2' -0.0179(3) 0.9508(4) 0.0322(3) 0.0954(12) Uani d . 1 . . O
O3 0.2718(2) 0.5413(2) 0.1127(2) 0.0529(5) Uani d . 1 . . O
O4' 0.1510(3) 0.4845(3) 0.2600(3) 0.0655(7) Uani d . 1 . . O
O4 0.3036(3) 0.5950(3) 0.4301(2) 0.0668(7) Uani d . 1 B . O
N1 0.1942(3) 0.7818(2) 0.1962(2) 0.0430(6) Uani d . 1 . . N
C1 0.3818(3) 0.7859(3) 0.1468(3) 0.0488(7) Uani d . 1 . . C
C2 0.3284(3) 0.7398(3) 0.2381(3) 0.0397(6) Uani d . 1 . . C
C3 0.3275(3) 0.5890(3) 0.2400(3) 0.0397(6) Uani d . 1 . . C
C4 0.2473(3) 0.5483(3) 0.3078(3) 0.0482(7) Uani d . 1 . . C
C5 0.4674(3) 0.5370(3) 0.3151(3) 0.0505(7) Uani d . 1 . . C
C6 0.2391(6) 0.5669(8) 0.5098(5) 0.1033(19) Uani d U 1 . . C
C7A 0.315(3) 0.555(3) 0.6349(18) 0.112(8) Uani d PU 0.35(2) B 1 C
C7B 0.3148(15) 0.4756(15) 0.6052(12) 0.124(4) Uani d PU 0.65(2) B 2 C
C8 0.3264(5) 0.9142(4) -0.0489(4) 0.0744(11) Uani d U 1 . . C
C9 0.1991(9) 0.9843(9) -0.1348(8) 0.149(3) Uani d U 1 . . C
C10 0.4398(10) 1.0038(8) 0.0131(7) 0.168(4) Uani d U 1 . . C
C11 0.3439(7) 0.8097(6) -0.1271(5) 0.0999(17) Uani d U 1 . . C
C1' 0.1708(3) 0.8921(3) 0.2279(3) 0.0424(6) Uani d . 1 . . C
C2' 0.0248(3) 0.9288(4) 0.1696(3) 0.0552(8) Uani d . 1 . . C
C3' 0.0106(4) 1.0581(3) 0.2231(4) 0.0586(8) Uani d . 1 . . C
C4' 0.1005(5) 1.1583(4) 0.2046(5) 0.0736(11) Uani d . 1 . . C
C5' 0.2103(4) 1.1110(4) 0.3351(4) 0.0637(9) Uani d . 1 . . C
C6' 0.2723(4) 0.9926(3) 0.3099(4) 0.0547(8) Uani d . 1 . . C
C7' -0.0560(4) 0.8230(4) 0.1845(6) 0.0889(16) Uani d . 1 . . C
C8' 0.1027(4) 1.0727(4) 0.3735(4) 0.0587(8) Uani d . 1 . . C
C9' 0.0594(6) 1.1891(5) 0.4268(6) 0.0919(15) Uani d . 1 . . C
C10' 0.1331(5) 0.9586(5) 0.4670(4) 0.0805(12) Uani d . 1 . . C
H3 0.1946 0.5230 0.0883 0.064 Uiso calc R 1 . . H
H2 0.3851 0.7721 0.3266 0.048 Uiso calc R 1 . . H
H2' 0.0126 0.8944 0.0045 0.114 Uiso calc R 1 . . H
H5A 0.5119 0.5803 0.3991 0.061 Uiso calc R 1 . . H
H5B 0.5147 0.5563 0.2668 0.061 Uiso calc R 1 . . H
H6A 0.1765 0.6355 0.4960 0.124 Uiso calc PR 0.35(2) A 1 H
H6B 0.1898 0.4871 0.4780 0.124 Uiso calc PR 0.35(2) A 1 H
H6C 0.2310 0.6456 0.5511 0.124 Uiso calc PR 0.65(2) A 2 H
H6D 0.1519 0.5327 0.4552 0.124 Uiso calc PR 0.65(2) A 2 H
H7A 0.2622 0.5441 0.6781 0.168 Uiso calc PR 0.35(2) B 1 H
H7B 0.3679 0.6315 0.6676 0.168 Uiso calc PR 0.35(2) B 1 H
H7C 0.3708 0.4809 0.6513 0.168 Uiso calc PR 0.35(2) B 1 H
H7D 0.2672 0.4461 0.6494 0.186 Uiso calc PR 0.65(2) B 2 H
H7E 0.3956 0.5149 0.6673 0.186 Uiso calc PR 0.65(2) B 2 H
H7F 0.3335 0.4034 0.5644 0.186 Uiso calc PR 0.65(2) B 2 H
H9A 0.2098 1.0357 -0.1982 0.178 Uiso calc R 1 . . H
H9B 0.1765 1.0395 -0.0818 0.178 Uiso calc R 1 . . H
H9C 0.1305 0.9220 -0.1789 0.178 Uiso calc R 1 . . H
H10A 0.4374 1.0645 -0.0508 0.202 Uiso calc R 1 . . H
H10B 0.5200 0.9550 0.0472 0.202 Uiso calc R 1 . . H
H10C 0.4356 1.0498 0.0830 0.202 Uiso calc R 1 . . H
H11A 0.3583 0.8473 -0.1950 0.120 Uiso calc R 1 . . H
H11B 0.2666 0.7566 -0.1654 0.120 Uiso calc R 1 . . H
H11C 0.4181 0.7575 -0.0715 0.120 Uiso calc R 1 . . H
H3' -0.0801 1.0867 0.1928 0.070 Uiso calc R 1 . . H
H4'A 0.1154 1.1409 0.1304 0.088 Uiso calc R 1 . . H
H4'B 0.0752 1.2478 0.2053 0.088 Uiso calc R 1 . . H
H5' 0.2719 1.1778 0.3898 0.076 Uiso calc R 1 . . H
H6'A 0.3334 0.9542 0.3928 0.066 Uiso calc R 1 . . H
H6'B 0.3216 1.0187 0.2652 0.066 Uiso calc R 1 . . H
H7'A -0.0351 0.8154 0.2747 0.133 Uiso calc R 1 . . H
H7'B -0.0372 0.7425 0.1551 0.133 Uiso calc R 1 . . H
H7'C -0.1474 0.8431 0.1331 0.133 Uiso calc R 1 . . H
H9'A 0.1302 1.2148 0.5095 0.138 Uiso calc R 1 . . H
H9'B -0.0151 1.1651 0.4379 0.138 Uiso calc R 1 . . H
H9'C 0.0361 1.2599 0.3664 0.138 Uiso calc R 1 . . H
H10'A 0.2028 0.9819 0.5513 0.121 Uiso calc R 1 . . H
H10'B 0.1595 0.8854 0.4338 0.121 Uiso calc R 1 . . H
H10'C 0.0562 0.9368 0.4747 0.121 Uiso calc R 1 . . H

loop_
_atom_site_aniso_label
_atom_site_aniso_U_11
_atom_site_aniso_U_22
_atom_site_aniso_U_33
_atom_site_aniso_U_12
_atom_site_aniso_U_13
_atom_site_aniso_U_23
Br1 0.0715(2) 0.05031(17) 0.0944(3) 0.01552(19) 0.04102(19) 0.0159(2)
O1 0.0804(15) 0.0627(13) 0.0592(12) 0.0179(16) 0.0437(12) 0.0188(14)
O1' 0.0601(16) 0.096(2) 0.092(2) 0.0021(15) 0.0481(15) 0.0252(17)
O2' 0.085(2) 0.123(3) 0.0471(14) 0.052(2) 0.0050(14) -0.0038(16)
O3 0.0524(12) 0.0588(13) 0.0441(11) -0.0047(11) 0.0198(10) -0.0097(10)
O4' 0.0556(14) 0.0652(16) 0.0780(17) -0.0142(12) 0.0333(13) 0.0026(13)
O4 0.0679(15) 0.093(2) 0.0472(12) -0.0072(14) 0.0334(12) 0.0025(13)
N1 0.0427(13) 0.0390(13) 0.0431(13) 0.0035(10) 0.0166(11) -0.0004(10)
C1 0.0528(18) 0.0434(15) 0.0554(17) -0.0037(13) 0.0297(15) 0.0004(13)
C2 0.0391(14) 0.0387(13) 0.0393(13) -0.0012(11) 0.0168(11) -0.0006(11)
C3 0.0402(14) 0.0407(14) 0.0386(13) -0.0001(11) 0.0187(11) 0.0001(11)
C4 0.0489(16) 0.0474(16) 0.0514(16) 0.0016(13) 0.0262(14) 0.0061(13)
C5 0.0453(16) 0.0469(16) 0.0579(17) 0.0033(13) 0.0231(14) 0.0084(14)
C6 0.108(4) 0.148(5) 0.086(3) 0.018(4) 0.073(3) 0.033(3)
C7A 0.143(14) 0.16(2) 0.063(6) -0.044(17) 0.075(8) -0.020(11)
C7B 0.138(9) 0.143(11) 0.088(8) 0.001(9) 0.051(7) 0.041(7)
C8 0.113(3) 0.066(2) 0.064(2) 0.002(2) 0.057(2) 0.0169(18)
C9 0.194(6) 0.173(7) 0.124(5) 0.100(6) 0.112(5) 0.098(5)
C10 0.262(8) 0.145(6) 0.093(4) -0.120(7) 0.080(5) 0.005(4)
C11 0.144(5) 0.099(4) 0.087(3) 0.010(3) 0.079(3) 0.005(3)
C1' 0.0441(15) 0.0437(14) 0.0370(13) 0.0015(11) 0.0170(12) 0.0033(11)
C2' 0.0475(17) 0.0560(19) 0.0508(16) 0.0125(14) 0.0138(14) -0.0057(14)
C3' 0.065(2) 0.0505(18) 0.0636(19) 0.0176(16) 0.0330(17) 0.0077(15)
C4' 0.106(3) 0.0460(19) 0.086(3) 0.013(2) 0.060(3) 0.0139(19)
C5' 0.082(3) 0.0424(17) 0.083(3) -0.0118(17) 0.052(2) -0.0136(17)
C6' 0.0570(18) 0.0478(17) 0.0640(19) -0.0081(14) 0.0322(16) -0.0106(14)
C7' 0.053(2) 0.068(3) 0.139(4) -0.0111(18) 0.039(2) -0.030(3)
C8' 0.071(2) 0.0536(19) 0.0646(19) -0.0008(16) 0.0428(18) -0.0064(15)
C9' 0.109(4) 0.081(3) 0.112(4) -0.002(3) 0.074(3) -0.028(3)
C10' 0.101(3) 0.091(3) 0.063(2) -0.004(3) 0.051(2) 0.012(2)

loop_
_atom_type_symbol
_atom_type_description
_atom_type_scat_dispersion_real
_atom_type_scat_dispersion_imag
_atom_type_scat_source
C C 0.0033 0.0016 'International Tables Vol C Tables 4.2.6.8 and 6.1.1.4'
H H 0.0000 0.0000 'International Tables Vol C Tables 4.2.6.8 and 6.1.1.4'
N N 0.0061 0.0033 'International Tables Vol C Tables 4.2.6.8 and 6.1.1.4'
O O 0.0106 0.0060 'International Tables Vol C Tables 4.2.6.8 and 6.1.1.4'

loop_
_geom_angle_atom_site_label_1
_geom_angle_atom_site_label_2
_geom_angle_atom_site_label_3
_geom_angle
_geom_angle_publ_flag
C1 O1 C8 121.7(3) no
C4 O4 C6 117.3(4) no
C1' N1 C2 120.7(3) no
O1' C1 O1 126.9(3) no
O1' C1 C2 121.2(3) no
O1 C1 C2 111.8(3) no
N1 C2 C1 112.9(2) no
N1 C2 C3 106.8(2) no
C1 C2 C3 109.1(2) no
O3 C3 C5 108.6(2) no
O3 C3 C4 111.0(2) no
C5 C3 C4 110.1(2) no
O3 C3 C2 109.9(2) no
C5 C3 C2 110.3(2) no
C4 C3 C2 107.0(2) no
O4' C4 O4 125.3(3) no
O4' C4 C3 125.1(3) no
O4 C4 C3 109.6(3) no
C3 C5 Br1 111.6(2) no
C7A C6 O4 116.6(11) yes
C7B C6 O4 108.6(7) yes
O1 C8 C11 109.5(4) no
O1 C8 C10 110.6(4) no
C11 C8 C10 114.0(6) no
O1 C8 C9 101.1(4) no
C11 C8 C9 108.3(5) no
C10 C8 C9 112.6(6) no
N1 C1' C6' 126.2(3) no
N1 C1' C2' 115.7(3) no
C6' C1' C2' 118.1(3) no
O2' C2' C7' 109.4(4) no
O2' C2' C3' 105.4(3) no
C7' C2' C3' 113.8(3) no
O2' C2' C1' 104.9(3) no
C7' C2' C1' 112.5(3) no
C3' C2' C1' 110.1(3) no
C2' C3' C4' 108.9(3) no
C2' C3' C8' 113.2(3) no
C4' C3' C8' 86.7(3) no
C5' C4' C3' 87.0(3) no
C6' C5' C4' 108.4(3) no
C6' C5' C8' 111.4(3) no
C4' C5' C8' 87.8(3) no
C5' C6' C1' 112.1(3) no
C10' C8' C9' 109.1(4) no
C10' C8' C5' 116.8(4) no
C9' C8' C5' 111.8(3) no
C10' C8' C3' 121.8(3) no
C9' C8' C3' 110.1(4) no
C5' C8' C3' 85.5(3) no
C3 O3 H3 109.5 no
C2' O2' H2' 109.5 no
N1 C2 H2 109.3 no
C1 C2 H2 109.3 no
C3 C2 H2 109.3 no
C3 C5 H5A 109.3 no
Br1 C5 H5A 109.3 no
C3 C5 H5B 109.3 no
Br1 C5 H5B 109.3 no
H5A C5 H5B 108.0 no
C7A C6 H6A 108.1 no
C7B C6 H6A 139.5 no
O4 C6 H6A 108.1 no
C7A C6 H6B 108.1 no
C7B C6 H6B 76.5 no
O4 C6 H6B 108.1 no
H6A C6 H6B 107.3 no
C7A C6 H6C 72.4 no
C7B C6 H6C 110.0 no
O4 C6 H6C 110.0 no
C7A C6 H6D 129.9 no
C7B C6 H6D 110.0 no
O4 C6 H6D 110.0 no
H6C C6 H6D 108.4 no
C6 C7A H7A 109.5 no
C6 C7A H7B 109.5 no
C6 C7A H7C 109.5 no
C6 C7B H7D 109.5 no
C6 C7B H7E 109.5 no
H7D C7B H7E 109.5 no
C6 C7B H7F 109.5 no
H7D C7B H7F 109.5 no
H7E C7B H7F 109.5 no
C8 C9 H9A 109.5 no
C8 C9 H9B 109.5 no
H9A C9 H9B 109.5 no
C8 C9 H9C 109.5 no
H9A C9 H9C 109.5 no
H9B C9 H9C 109.5 no
C8 C10 H10A 109.5 no
C8 C10 H10B 109.5 no
H10A C10 H10B 109.5 no
C8 C10 H10C 109.5 no
H10A C10 H10C 109.5 no
H10B C10 H10C 109.5 no
C8 C11 H11A 109.5 no
C8 C11 H11B 109.5 no
H11A C11 H11B 109.5 no
C8 C11 H11C 109.5 no
H11A C11 H11C 109.5 no
H11B C11 H11C 109.5 no
C2' C3' H3' 115.0 no
C4' C3' H3' 115.0 no
C8' C3' H3' 115.0 no
C5' C4' H4'A 114.2 no
C3' C4' H4'A 114.2 no
C5' C4' H4'B 114.2 no
C3' C4' H4'B 114.2 no
H4'A C4' H4'B 111.3 no
C6' C5' H5' 115.4 no
C4' C5' H5' 115.4 no
C8' C5' H5' 115.4 no
C5' C6' H6'A 109.2 no
C1' C6' H6'A 109.2 no
C5' C6' H6'B 109.2 no
C1' C6' H6'B 109.2 no
H6'A C6' H6'B 107.9 no
C2' C7' H7'A 109.5 no
C2' C7' H7'B 109.5 no
H7'A C7' H7'B 109.5 no
C2' C7' H7'C 109.5 no
H7'A C7' H7'C 109.5 no
H7'B C7' H7'C 109.5 no
C8' C9' H9'A 109.5 no
C8' C9' H9'B 109.5 no
H9'A C9' H9'B 109.5 no
C8' C9' H9'C 109.5 no
H9'A C9' H9'C 109.5 no
H9'B C9' H9'C 109.5 no
C8' C10' H10'A 109.5 no
C8' C10' H10'B 109.5 no
H10'A C10' H10'B 109.5 no
C8' C10' H10'C 109.5 no
H10'A C10' H10'C 109.5 no
H10'B C10' H10'C 109.5 no

loop_
_geom_bond_atom_site_label_1
_geom_bond_atom_site_label_2
_geom_bond_site_symmetry_2
_geom_bond_distance
_geom_bond_publ_flag
Br1 C5 . 1.948(3) no
O1 C1 . 1.312(4) no
O1 C8 . 1.479(4) no
O1' C1 . 1.204(4) no
O3 C3 . 1.393(3) no
O4' C4 . 1.183(4) no
O4 C4 . 1.341(4) no
O4 C6 . 1.463(5) no
O2' C2' . 1.448(5) no
N1 C1' . 1.263(4) no
N1 C2 . 1.455(4) no
C1 C2 . 1.530(4) no
C2 C3 . 1.557(4) no
C3 C5 . 1.527(4) no
C3 C4 . 1.528(4) no
C6 C7A . 1.30(2) no
C6 C7B . 1.403(14) no
C8 C11 . 1.483(7) no
C8 C10 . 1.484(9) no
C8 C9 . 1.516(8) no
C1' C6' . 1.519(4) no
C1' C2' . 1.541(4) no
C2' C7' . 1.497(6) no
C2' C3' . 1.513(5) no
C3' C4' . 1.550(6) no
C3' C8' . 1.566(5) no
C4' C5' . 1.528(7) no
C5' C6' . 1.513(5) no
C5' C8' . 1.555(5) no
C8' C10' . 1.526(6) no
C8' C9' . 1.538(6) no
O3 H3 . 0.8200 no
O2' H2' . 0.8200 no
C2 H2 . 0.9800 no
C5 H5A . 0.9700 no
C5 H5B . 0.9700 no
C6 H6A . 0.9700 no
C6 H6B . 0.9700 no
C6 H6C . 0.9700 no
C6 H6D . 0.9700 no
C7A H7A . 0.9600 no
C7A H7B . 0.9600 no
C7A H7C . 0.9600 no
C7B H7D . 0.9600 no
C7B H7E . 0.9600 no
C7B H7F . 0.9600 no
C9 H9A . 0.9600 no
C9 H9B . 0.9600 no
C9 H9C . 0.9600 no
C10 H10A . 0.9600 no
C10 H10B . 0.9600 no
C10 H10C . 0.9600 no
C11 H11A . 0.9600 no
C11 H11B . 0.9600 no
C11 H11C . 0.9600 no
C3' H3' . 0.9800 no
C4' H4'A . 0.9700 no
C4' H4'B . 0.9700 no
C5' H5' . 0.9800 no
C6' H6'A . 0.9700 no
C6' H6'B . 0.9700 no
C7' H7'A . 0.9600 no
C7' H7'B . 0.9600 no
C7' H7'C . 0.9600 no
C9' H9'A . 0.9600 no
C9' H9'B . 0.9600 no
C9' H9'C . 0.9600 no
C10' H10'A . 0.9600 no
C10' H10'B . 0.9600 no
C10' H10'C . 0.9600 no

loop_
_geom_hbond_atom_site_label_D
_geom_hbond_atom_site_label_H
_geom_hbond_atom_site_label_A
_geom_hbond_site_symmetry_A
_geom_hbond_distance_DH
_geom_hbond_distance_HA
_geom_hbond_distance_DA
_geom_hbond_angle_DHA
O3 H3 O4' . 0.82 2.31 2.729(4) 112.6
O2' H2' N1 . 0.82 2.51 2.877(4) 108.3
O3 H3 O2' 2_545 0.82 2.00 2.768(4) 156.1

loop_
_geom_torsion_atom_site_label_1
_geom_torsion_atom_site_label_2
_geom_torsion_atom_site_label_3
_geom_torsion_atom_site_label_4
_geom_torsion
_geom_torsion_publ_flag
C8 O1 C1 O1' -0.1(6) no
C8 O1 C1 C2 178.7(3) no
C1' N1 C2 C1 -85.2(3) no
C1' N1 C2 C3 154.9(3) no
O1' C1 C2 N1 -179.6(3) no
O1 C1 C2 N1 1.4(4) no
O1' C1 C2 C3 -61.0(4) no
O1 C1 C2 C3 120.0(3) no
N1 C2 C3 O3 74.8(3) no
C1 C2 C3 O3 -47.5(3) yes
N1 C2 C3 C5 -165.5(2) yes
C1 C2 C3 C5 72.1(3) yes
N1 C2 C3 C4 -45.8(3) yes
C1 C2 C3 C4 -168.1(2) yes
C6 O4 C4 O4' -1.2(6) no
C6 O4 C4 C3 179.3(4) no
O3 C3 C4 O4' 0.3(5) no
C5 C3 C4 O4' -120.0(4) no
C2 C3 C4 O4' 120.2(4) no
O3 C3 C4 O4 179.7(3) no
C5 C3 C4 O4 59.5(4) no
C2 C3 C4 O4 -60.4(3) no
O3 C3 C5 Br1 -68.2(3) no
C4 C3 C5 Br1 53.6(3) no
C2 C3 C5 Br1 171.37(19) yes
C4 O4 C6 C7A 148.5(14) yes
C4 O4 C6 C7B 107.9(8) yes
C1 O1 C8 C11 66.0(6) no
C1 O1 C8 C10 -60.4(7) no
C1 O1 C8 C9 -179.9(5) no
C2 N1 C1' C6' -0.1(5) no
C2 N1 C1' C2' 175.9(3) no
N1 C1' C2' O2' -71.2(4) no
C6' C1' C2' O2' 105.2(3) no
N1 C1' C2' C7' 47.8(4) no
C6' C1' C2' C7' -135.9(4) no
N1 C1' C2' C3' 175.8(3) no
C6' C1' C2' C3' -7.8(4) no
O2' C2' C3' C4' -61.2(4) no
C7' C2' C3' C4' 178.9(4) no
C1' C2' C3' C4' 51.5(4) no
O2' C2' C3' C8' -155.7(3) no
C7' C2' C3' C8' 84.4(4) no
C1' C2' C3' C8' -43.0(4) no
C2' C3' C4' C5' -86.5(3) no
C8' C3' C4' C5' 26.9(3) no
C3' C4' C5' C6' 84.8(3) no
C3' C4' C5' C8' -27.1(3) no
C4' C5' C6' C1' -50.7(4) no
C8' C5' C6' C1' 44.3(4) no
N1 C1' C6' C5' -176.9(3) no
C2' C1' C6' C5' 7.2(4) no
C6' C5' C8' C10' 41.5(5) no
C4' C5' C8' C10' 150.3(4) no
C6' C5' C8' C9' 168.1(4) no
C4' C5' C8' C9' -83.1(4) no
C6' C5' C8' C3' -82.0(3) no
C4' C5' C8' C3' 26.8(3) no
C2' C3' C8' C10' -36.3(5) no
C4' C3' C8' C10' -145.4(4) no
C2' C3' C8' C9' -165.8(4) no
C4' C3' C8' C9' 85.1(4) no
C2' C3' C8' C5' 82.7(3) no
C4' C3' C8' C5' -26.4(3) no
